data_7048631
loop_
_publ_author_name
'Manav, Neha'
'Kesavan, Praseetha E.'
'Ishida, Masatoshi'
'Mori, Shigeki'
'Yasutake, Yuhsuke'
'Fukatsu, Susumu'
'Furuta, Hiroyuki'
'Gupta, Iti'

_publ_section_title
;
 Phosphorescent rhenium-dipyrrinates: efficient photosensitizers for
 singlet oxygen generation.
;
_journal_issue 7
_journal_name_full 'Dalton transactions (Cambridge, England : 2003)'
_journal_page_first 2467
_journal_page_last 2478
_journal_paper_doi 10.1039/c8dt04540b
_journal_volume 48
_journal_year 2019
_chemical_formula_moiety 'C36 H25 Br N2 O3 P Re'
_chemical_formula_sum 'C36 H25 Br N2 O3 P Re'
_chemical_formula_weight 830.66
_space_group_crystal_system monoclinic
_space_group_IT_number 14
_space_group_name_Hall '-P 2ybc'
_space_group_name_H-M_alt 'P 1 21/c 1'
_symmetry_space_group_name_Hall '-P 2ybc'
_symmetry_space_group_name_H-M 'P 1 21/c 1'
_atom_sites_solution_hydrogens geom
_atom_sites_solution_primary direct
_atom_sites_solution_secondary difmap
_audit_creation_method SHELXL-2014/7
_audit_update_record
;
2016-04-19 deposited with the CCDC.
2019-01-14 downloaded from the CCDC.
;
_cell_angle_alpha 90
_cell_angle_beta 90.2575(14)
_cell_angle_gamma 90
_cell_formula_units_Z 8
_cell_length_a 19.1355(3)
_cell_length_b 35.4097(5)
_cell_length_c 9.05694(14)
_cell_measurement_reflns_used 42977
_cell_measurement_temperature 100(2)
_cell_measurement_theta_max 30.68
_cell_measurement_theta_min 2.12
_cell_volume 6136.76(16)
_computing_cell_refinement 'CrysAlisPro 1.171.38.41 (Rigaku OD, 2015)'
_computing_data_collection 'CrystalClear (Rigaku Inc., 2008)'
_computing_data_reduction 'CrysAlisPro 1.171.38.41 (Rigaku OD, 2015)'
_computing_molecular_graphics 'CrystalStructure 4.2.1 (Rigaku, 2016)'
_computing_publication_material 'CrystalStructure 4.2.1 (Rigaku, 2016)'
_computing_structure_refinement 'SHELXL-2014/7 (Sheldrick, 2014)'
_computing_structure_solution 'SIR2011 (Burla, et al., 2012)'
_diffrn_ambient_temperature 100(2)
_diffrn_detector_area_resol_mean 7.111
_diffrn_measured_fraction_theta_full 0.999
_diffrn_measured_fraction_theta_max 0.997
_diffrn_measurement_device_type 'Rigaku Saturn724'
_diffrn_measurement_method \w
_diffrn_radiation_type MoK\a
_diffrn_radiation_wavelength 0.71075
_diffrn_reflns_av_R_equivalents 0.0745
_diffrn_reflns_av_unetI/netI 0.0489
_diffrn_reflns_Laue_measured_fraction_full 0.999
_diffrn_reflns_Laue_measured_fraction_max 0.997
_diffrn_reflns_limit_h_max 24
_diffrn_reflns_limit_h_min -25
_diffrn_reflns_limit_k_max 46
_diffrn_reflns_limit_k_min -46
_diffrn_reflns_limit_l_max 11
_diffrn_reflns_limit_l_min -11
_diffrn_reflns_number 87154
_diffrn_reflns_point_group_measured_fraction_full 0.999
_diffrn_reflns_point_group_measured_fraction_max 0.997
_diffrn_reflns_theta_full 25.242
_diffrn_reflns_theta_max 28.000
_diffrn_reflns_theta_min 1.567
_diffrn_source 'Varimax 50 kV 24 mA Rotating anode'
_exptl_absorpt_coefficient_mu 5.355
_exptl_absorpt_correction_T_max 0.851
_exptl_absorpt_correction_T_min 0.583
_exptl_absorpt_correction_type multi-scan
_exptl_absorpt_process_details
;
CrysAlisPro 1.171.38.41 (Rigaku Oxford Diffraction, 2015)
Empirical absorption correction using spherical harmonics,
 implemented in SCALE3 ABSPACK scaling algorithm.
;
_exptl_crystal_colour orange
_exptl_crystal_density_diffrn 1.798
_exptl_crystal_density_method 'not measured'
_exptl_crystal_description plate
_exptl_crystal_F_000 3232
_exptl_crystal_size_max 0.150
_exptl_crystal_size_mid 0.070
_exptl_crystal_size_min 0.030
_refine_diff_density_max 1.243
_refine_diff_density_min -0.810
_refine_diff_density_rms 0.150
_refine_ls_extinction_method none
_refine_ls_goodness_of_fit_ref 1.042
_refine_ls_hydrogen_treatment constr
_refine_ls_matrix_type full
_refine_ls_number_parameters 793
_refine_ls_number_reflns 14722
_refine_ls_number_restraints 0
_refine_ls_restrained_S_all 1.042
_refine_ls_R_factor_all 0.0582
_refine_ls_R_factor_gt 0.0393
_refine_ls_shift/su_max 0.001
_refine_ls_shift/su_mean 0.000
_refine_ls_structure_factor_coef Fsqd
_refine_ls_weighting_details 'w=1/[\s^2^(Fo^2^)+(0.0216P)^2^+14.0662P] where P=(Fo^2^+2Fc^2^)/3'
_refine_ls_weighting_scheme calc
_refine_ls_wR_factor_gt 0.0680
_refine_ls_wR_factor_ref 0.0737
_reflns_Friedel_coverage 0.000
_reflns_number_gt 11559
_reflns_number_total 14722
_reflns_threshold_expression 'I > 2\s(I)'
_cod_data_source_file c8dt04540b2.cif
_cod_data_source_block shelxl
_cod_depositor_comments 'Adding full bibliography for 7048631--7048636.cif.'
_cod_database_code 7048631
_shelx_shelxl_version_number 2014/7
_shelx_space_group_comment
;
The symmetry employed for this shelxl refinement is uniquely defined
by the following loop, which should always be used as a source of
symmetry information in preference to the above space-group names.
They are only intended as comments.
;
_shelx_estimated_absorpt_t_min 0.501
_shelx_estimated_absorpt_t_max 0.856

loop_
_space_group_symop_operation_xyz
'x, y, z'
'-x, y+1/2, -z+1/2'
'-x, -y, -z'
'x, -y-1/2, z-1/2'

loop_
_atom_site_label
_atom_site_type_symbol
_atom_site_fract_x
_atom_site_fract_y
_atom_site_fract_z
_atom_site_U_iso_or_equiv
_atom_site_adp_type
_atom_site_occupancy
_atom_site_site_symmetry_order
_atom_site_calc_flag
_atom_site_refinement_flags_posn
_atom_site_refinement_flags_adp
Re1 Re 0.33911(2) 0.07398(2) 0.07408(2) 0.01055(5) Uani 1 1 d . .
Re2 Re -0.15928(2) 0.07355(2) 0.70201(2) 0.01138(5) Uani 1 1 d . .
Br1 Br 0.71280(3) 0.22927(2) -0.32883(6) 0.02511(12) Uani 1 1 d . .
Br2 Br 0.21458(3) 0.23068(2) 1.10004(6) 0.02389(11) Uani 1 1 d . .
P1 P 0.36878(6) 0.11285(3) 0.29993(12) 0.0116(2) Uani 1 1 d . .
P2 P -0.13012(6) 0.11351(3) 0.47978(12) 0.0124(2) Uani 1 1 d . .
O1 O 0.18125(17) 0.08389(10) 0.1227(4) 0.0251(8) Uani 1 1 d . .
O2 O 0.29659(19) 0.02310(10) -0.1889(4) 0.0273(9) Uani 1 1 d . .
O3 O 0.33014(18) 0.00450(10) 0.2761(4) 0.0232(8) Uani 1 1 d . .
O4 O -0.16625(18) 0.00397(10) 0.5003(4) 0.0253(8) Uani 1 1 d . .
O5 O -0.2000(2) 0.01992(11) 0.9556(4) 0.0350(10) Uani 1 1 d . .
O6 O -0.31716(18) 0.08413(10) 0.6524(4) 0.0244(8) Uani 1 1 d . .
N1 N 0.34677(19) 0.12245(11) -0.0709(4) 0.0136(8) Uani 1 1 d . .
N2 N 0.45013(19) 0.06863(10) 0.0346(4) 0.0118(8) Uani 1 1 d . .
N3 N -0.04867(19) 0.06803(10) 0.7446(4) 0.0119(8) Uani 1 1 d . .
N4 N -0.15188(19) 0.12183(10) 0.8484(4) 0.0131(8) Uani 1 1 d . .
C1 C 0.2927(3) 0.14254(13) -0.1218(5) 0.0175(10) Uani 1 1 d . .
H1 H 0.2452 0.1363 -0.1041 0.021 Uiso 1 1 calc R U
C2 C 0.3146(3) 0.17412(13) -0.2052(5) 0.0193(11) Uani 1 1 d . .
H2 H 0.2855 0.1925 -0.2509 0.023 Uiso 1 1 calc R U
C3 C 0.3862(2) 0.17296(13) -0.2071(5) 0.0168(10) Uani 1 1 d . .
H3 H 0.4164 0.1903 -0.2548 0.020 Uiso 1 1 calc R U
C4 C 0.4067(2) 0.14048(13) -0.1232(5) 0.0134(9) Uani 1 1 d . .
C5 C 0.4749(2) 0.12787(13) -0.1004(4) 0.0123(9) Uani 1 1 d . .
C6 C 0.4953(2) 0.09434(12) -0.0320(5) 0.0116(9) Uani 1 1 d . .
C7 C 0.5644(2) 0.07913(13) -0.0269(5) 0.0163(10) Uani 1 1 d . .
H7 H 0.6055 0.0908 -0.0637 0.020 Uiso 1 1 calc R U
C8 C 0.5604(2) 0.04450(13) 0.0411(5) 0.0155(10) Uani 1 1 d . .
H8 H 0.5978 0.0274 0.0594 0.019 Uiso 1 1 calc R U
C9 C 0.4898(2) 0.03954(12) 0.0781(5) 0.0131(9) Uani 1 1 d . .
H9 H 0.4722 0.0180 0.1283 0.016 Uiso 1 1 calc R U
C10 C 0.5323(2) 0.15244(12) -0.1571(5) 0.0129(9) Uani 1 1 d . .
C11 C 0.5559(2) 0.18272(13) -0.0733(5) 0.0183(10) Uani 1 1 d . .
H11 H 0.5348 0.1879 0.0193 0.022 Uiso 1 1 calc R U
C12 C 0.6099(2) 0.20550(13) -0.1232(5) 0.0183(10) Uani 1 1 d . .
H12 H 0.6261 0.2261 -0.0651 0.022 Uiso 1 1 calc R U
C13 C 0.6395(2) 0.19781(13) -0.2576(5) 0.0154(10) Uani 1 1 d . .
C14 C 0.6177(3) 0.16759(13) -0.3448(5) 0.0189(10) Uani 1 1 d . .
H14 H 0.6390 0.1625 -0.4373 0.023 Uiso 1 1 calc R U
C15 C 0.5640(2) 0.14514(13) -0.2920(5) 0.0178(10) Uani 1 1 d . .
H15 H 0.5485 0.1243 -0.3493 0.021 Uiso 1 1 calc R U
C16 C 0.4088(2) 0.15946(13) 0.2816(5) 0.0134(9) Uani 1 1 d . .
C17 C 0.3839(2) 0.18475(12) 0.1755(5) 0.0144(9) Uani 1 1 d . .
H17 H 0.3465 0.1775 0.1123 0.017 Uiso 1 1 calc R U
C18 C 0.4131(2) 0.22034(13) 0.1614(5) 0.0183(10) Uani 1 1 d . .
H18 H 0.3955 0.2373 0.0891 0.022 Uiso 1 1 calc R U
C19 C 0.4679(3) 0.23123(14) 0.2519(6) 0.0224(11) Uani 1 1 d . .
H19 H 0.4882 0.2555 0.2412 0.027 Uiso 1 1 calc R U
C20 C 0.4929(3) 0.20663(15) 0.3578(6) 0.0272(12) Uani 1 1 d . .
H20 H 0.5306 0.2141 0.4200 0.033 Uiso 1 1 calc R U
C21 C 0.4636(3) 0.17129(14) 0.3740(5) 0.0210(11) Uani 1 1 d . .
H21 H 0.4808 0.1548 0.4484 0.025 Uiso 1 1 calc R U
C22 C 0.4283(2) 0.08773(12) 0.4246(5) 0.0142(9) Uani 1 1 d . .
C23 C 0.4962(2) 0.08066(12) 0.3750(5) 0.0147(10) Uani 1 1 d . .
H23 H 0.5108 0.0907 0.2830 0.018 Uiso 1 1 calc R U
C24 C 0.5422(2) 0.05924(13) 0.4581(5) 0.0164(10) Uani 1 1 d . .
H24 H 0.5881 0.0546 0.4229 0.020 Uiso 1 1 calc R U
C25 C 0.5213(3) 0.04454(13) 0.5927(5) 0.0189(10) Uani 1 1 d . .
H25 H 0.5525 0.0293 0.6489 0.023 Uiso 1 1 calc R U
C26 C 0.4552(3) 0.05199(14) 0.6449(5) 0.0183(10) Uani 1 1 d . .
H26 H 0.4412 0.0422 0.7378 0.022 Uiso 1 1 calc R U
C27 C 0.4086(2) 0.07374(13) 0.5629(5) 0.0171(10) Uani 1 1 d . .
H27 H 0.3635 0.0791 0.6006 0.020 Uiso 1 1 calc R U
C28 C 0.2891(2) 0.12176(13) 0.4062(5) 0.0134(9) Uani 1 1 d . .
C29 C 0.2633(2) 0.15793(14) 0.4286(5) 0.0159(10) Uani 1 1 d . .
H29 H 0.2890 0.1793 0.3956 0.019 Uiso 1 1 calc R U
C30 C 0.1995(2) 0.16274(14) 0.5001(5) 0.0180(10) Uani 1 1 d . .
H30 H 0.1809 0.1874 0.5123 0.022 Uiso 1 1 calc R U
C31 C 0.1631(3) 0.13212(14) 0.5530(5) 0.0202(11) Uani 1 1 d . .
H31 H 0.1203 0.1358 0.6038 0.024 Uiso 1 1 calc R U
C32 C 0.1886(2) 0.09598(14) 0.5325(5) 0.0184(10) Uani 1 1 d . .
H32 H 0.1637 0.0748 0.5695 0.022 Uiso 1 1 calc R U
C33 C 0.2512(2) 0.09093(13) 0.4568(5) 0.0169(10) Uani 1 1 d . .
H33 H 0.2681 0.0661 0.4397 0.020 Uiso 1 1 calc R U
C34 C 0.2402(3) 0.08096(13) 0.1062(5) 0.0177(10) Uani 1 1 d . .
C35 C 0.3134(2) 0.04232(13) -0.0924(5) 0.0170(10) Uani 1 1 d . .
C36 C 0.3345(2) 0.03050(13) 0.2008(5) 0.0136(9) Uani 1 1 d . .
C37 C -0.0095(2) 0.03798(13) 0.7088(5) 0.0152(10) Uani 1 1 d . .
H37 H -0.0271 0.0159 0.6622 0.018 Uiso 1 1 calc R U
C38 C 0.0614(2) 0.04331(13) 0.7493(5) 0.0159(10) Uani 1 1 d . .
H38 H 0.0986 0.0258 0.7367 0.019 Uiso 1 1 calc R U
C39 C 0.0657(2) 0.07863(13) 0.8101(5) 0.0151(10) Uani 1 1 d . .
H39 H 0.1069 0.0905 0.8465 0.018 Uiso 1 1 calc R U
C40 C -0.0030(2) 0.09448(13) 0.8087(5) 0.0130(9) Uani 1 1 d . .
C41 C -0.0235(2) 0.12794(12) 0.8752(5) 0.0120(9) Uani 1 1 d . .
C42 C -0.0921(2) 0.14031(12) 0.8989(5) 0.0127(9) Uani 1 1 d . .
C43 C -0.1126(2) 0.17237(13) 0.9826(5) 0.0156(10) Uani 1 1 d . .
H43 H -0.0823 0.1899 1.0299 0.019 Uiso 1 1 calc R U
C44 C -0.1842(3) 0.17323(14) 0.9824(5) 0.0190(10) Uani 1 1 d . .
H44 H -0.2131 0.1915 1.0287 0.023 Uiso 1 1 calc R U
C45 C -0.2063(2) 0.14176(13) 0.9003(5) 0.0167(10) Uani 1 1 d . .
H45 H -0.2539 0.1353 0.8834 0.020 Uiso 1 1 calc R U
C46 C 0.0341(2) 0.15318(12) 0.9311(5) 0.0134(9) Uani 1 1 d . .
C47 C 0.0582(2) 0.18226(13) 0.8438(5) 0.0154(10) Uani 1 1 d . .
H47 H 0.0379 0.1864 0.7493 0.019 Uiso 1 1 calc R U
C48 C 0.1122(2) 0.20575(13) 0.8929(5) 0.0170(10) Uani 1 1 d . .
H48 H 0.1290 0.2257 0.8327 0.020 Uiso 1 1 calc R U
C49 C 0.1402(2) 0.19920(13) 1.0308(5) 0.0174(10) Uani 1 1 d . .
C50 C 0.1174(3) 0.17012(13) 1.1199(5) 0.0196(10) Uani 1 1 d . .
H50 H 0.1379 0.1661 1.2143 0.024 Uiso 1 1 calc R U
C51 C 0.0642(3) 0.14691(13) 1.0692(5) 0.0178(10) Uani 1 1 d . .
H51 H 0.0481 0.1266 1.1289 0.021 Uiso 1 1 calc R U
C52 C -0.0900(2) 0.16014(13) 0.4987(5) 0.0146(10) Uani 1 1 d . .
C53 C -0.0349(2) 0.17184(13) 0.4076(5) 0.0186(10) Uani 1 1 d . .
H53 H -0.0173 0.1553 0.3341 0.022 Uiso 1 1 calc R U
C54 C -0.0062(3) 0.20767(14) 0.4249(6) 0.0253(12) Uani 1 1 d . .
H54 H 0.0311 0.2154 0.3631 0.030 Uiso 1 1 calc R U
C55 C -0.0312(3) 0.23192(13) 0.5300(6) 0.0216(11) Uani 1 1 d . .
H55 H -0.0108 0.2562 0.5414 0.026 Uiso 1 1 calc R U
C56 C -0.0860(3) 0.22106(13) 0.6196(5) 0.0189(10) Uani 1 1 d . .
H56 H -0.1038 0.2381 0.6914 0.023 Uiso 1 1 calc R U
C57 C -0.1150(2) 0.18535(13) 0.6045(5) 0.0153(10) Uani 1 1 d . .
H57 H -0.1523 0.1780 0.6669 0.018 Uiso 1 1 calc R U
C58 C -0.0711(2) 0.08905(13) 0.3539(5) 0.0143(9) Uani 1 1 d . .
C59 C -0.0907(2) 0.07641(13) 0.2128(5) 0.0157(10) Uani 1 1 d . .
H59 H -0.1361 0.0817 0.1756 0.019 Uiso 1 1 calc R U
C60 C -0.0434(3) 0.05619(13) 0.1278(5) 0.0183(10) Uani 1 1 d . .
H60 H -0.0576 0.0468 0.0341 0.022 Uiso 1 1 calc R U
C61 C 0.0234(3) 0.04962(13) 0.1768(5) 0.0179(10) Uani 1 1 d . .
H61 H 0.0556 0.0364 0.1164 0.021 Uiso 1 1 calc R U
C62 C 0.0436(2) 0.06246(13) 0.3153(5) 0.0155(10) Uani 1 1 d . .
H62 H 0.0898 0.0578 0.3498 0.019 Uiso 1 1 calc R U
C63 C -0.0027(2) 0.08182(13) 0.4030(5) 0.0151(10) Uani 1 1 d . .
H63 H 0.0118 0.0904 0.4977 0.018 Uiso 1 1 calc R U
C64 C -0.2100(2) 0.12261(13) 0.3733(5) 0.0143(9) Uani 1 1 d . .
C65 C -0.2359(2) 0.15883(14) 0.3496(5) 0.0180(10) Uani 1 1 d . .
H65 H -0.2098 0.1802 0.3818 0.022 Uiso 1 1 calc R U
C66 C -0.2999(2) 0.16385(14) 0.2790(5) 0.0196(10) Uani 1 1 d . .
H66 H -0.3183 0.1886 0.2672 0.024 Uiso 1 1 calc R U
C67 C -0.3369(3) 0.13334(15) 0.2259(5) 0.0230(11) Uani 1 1 d . .
H67 H -0.3801 0.1370 0.1756 0.028 Uiso 1 1 calc R U
C68 C -0.3105(3) 0.09720(15) 0.2468(5) 0.0225(11) Uani 1 1 d . .
H68 H -0.3353 0.0760 0.2091 0.027 Uiso 1 1 calc R U
C69 C -0.2486(3) 0.09191(14) 0.3219(5) 0.0193(10) Uani 1 1 d . .
H69 H -0.2319 0.0670 0.3389 0.023 Uiso 1 1 calc R U
C70 C -0.1624(2) 0.03023(14) 0.5745(5) 0.0181(10) Uani 1 1 d . .
C71 C -0.1837(3) 0.04005(13) 0.8632(5) 0.0188(10) Uani 1 1 d . .
C72 C -0.2579(3) 0.08065(13) 0.6696(5) 0.0169(10) Uani 1 1 d . .

loop_
_atom_site_aniso_label
_atom_site_aniso_U_11
_atom_site_aniso_U_22
_atom_site_aniso_U_33
_atom_site_aniso_U_23
_atom_site_aniso_U_13
_atom_site_aniso_U_12
Re1 0.00854(9) 0.01174(9) 0.01138(8) -0.00001(7) -0.00069(6) -0.00083(7)
Re2 0.01068(9) 0.01168(9) 0.01177(9) 0.00061(7) -0.00009(7) -0.00212(7)
Br1 0.0160(3) 0.0190(3) 0.0404(3) 0.0077(2) 0.0056(2) -0.0032(2)
Br2 0.0149(3) 0.0183(2) 0.0384(3) -0.0081(2) -0.0047(2) -0.0028(2)
P1 0.0103(6) 0.0132(6) 0.0113(5) 0.0006(4) 0.0005(4) -0.0004(5)
P2 0.0112(6) 0.0130(6) 0.0129(5) 0.0020(4) -0.0015(4) -0.0014(5)
O1 0.0104(19) 0.037(2) 0.028(2) 0.0012(16) 0.0028(15) -0.0016(16)
O2 0.027(2) 0.035(2) 0.0193(18) -0.0100(16) 0.0016(15) -0.0129(17)
O3 0.023(2) 0.0199(19) 0.0270(19) 0.0073(15) -0.0015(15) -0.0034(15)
O4 0.028(2) 0.0180(19) 0.030(2) -0.0084(16) -0.0049(16) -0.0029(16)
O5 0.037(2) 0.040(2) 0.028(2) 0.0169(18) -0.0061(18) -0.0210(19)
O6 0.0119(19) 0.030(2) 0.031(2) 0.0016(16) -0.0051(15) -0.0047(15)
N1 0.0090(19) 0.017(2) 0.0147(19) 0.0003(15) -0.0037(15) 0.0007(16)
N2 0.0088(19) 0.0125(19) 0.0143(18) 0.0002(15) 0.0005(15) -0.0007(15)
N3 0.015(2) 0.0107(19) 0.0104(17) 0.0026(14) 0.0009(15) -0.0005(15)
N4 0.010(2) 0.0149(19) 0.0142(19) -0.0018(15) 0.0023(15) 0.0005(16)
C1 0.016(3) 0.022(3) 0.015(2) 0.0035(19) -0.0032(19) 0.000(2)
C2 0.020(3) 0.018(2) 0.020(2) 0.0060(19) -0.010(2) 0.000(2)
C3 0.019(3) 0.015(2) 0.016(2) 0.0025(18) 0.0011(19) -0.004(2)
C4 0.014(2) 0.016(2) 0.010(2) -0.0033(17) -0.0009(18) 0.0002(19)
C5 0.013(2) 0.017(2) 0.007(2) -0.0027(17) 0.0011(17) -0.0023(18)
C6 0.009(2) 0.015(2) 0.011(2) 0.0004(17) -0.0007(17) -0.0003(18)
C7 0.013(2) 0.020(3) 0.017(2) -0.0036(19) 0.0031(18) -0.004(2)
C8 0.011(2) 0.017(2) 0.018(2) -0.0049(18) -0.0036(18) 0.0035(19)
C9 0.016(2) 0.010(2) 0.013(2) -0.0027(17) -0.0006(18) 0.0015(18)
C10 0.010(2) 0.011(2) 0.018(2) 0.0029(17) -0.0027(18) 0.0040(18)
C11 0.017(3) 0.018(2) 0.020(2) -0.0041(19) 0.002(2) 0.000(2)
C12 0.017(3) 0.017(2) 0.021(2) -0.0038(19) -0.001(2) 0.002(2)
C13 0.011(2) 0.012(2) 0.023(2) 0.0070(19) 0.0021(19) 0.0016(18)
C14 0.021(3) 0.020(3) 0.016(2) -0.0022(19) 0.003(2) 0.000(2)
C15 0.017(3) 0.016(2) 0.020(2) -0.0034(19) 0.0006(19) -0.004(2)
C16 0.012(2) 0.014(2) 0.014(2) -0.0060(18) 0.0030(18) -0.0015(18)
C17 0.011(2) 0.015(2) 0.017(2) -0.0058(18) -0.0009(18) 0.0010(18)
C18 0.018(3) 0.017(2) 0.020(2) -0.0018(19) 0.001(2) 0.001(2)
C19 0.018(3) 0.011(2) 0.038(3) -0.003(2) 0.003(2) -0.003(2)
C20 0.024(3) 0.026(3) 0.032(3) -0.005(2) -0.011(2) -0.003(2)
C21 0.020(3) 0.019(3) 0.024(3) -0.002(2) -0.004(2) 0.002(2)
C22 0.014(2) 0.012(2) 0.016(2) -0.0026(18) -0.0039(19) 0.0015(18)
C23 0.017(2) 0.016(2) 0.011(2) -0.0007(17) -0.0016(18) -0.0034(19)
C24 0.012(2) 0.018(2) 0.019(2) -0.0073(19) -0.0033(19) -0.0012(19)
C25 0.021(3) 0.016(2) 0.019(2) 0.0034(19) -0.007(2) 0.002(2)
C26 0.021(3) 0.023(3) 0.011(2) 0.0002(19) -0.0032(19) 0.000(2)
C27 0.017(2) 0.021(2) 0.014(2) -0.0015(19) -0.0003(18) 0.000(2)
C28 0.010(2) 0.019(2) 0.011(2) -0.0045(18) -0.0021(17) 0.0012(19)
C29 0.009(2) 0.021(3) 0.017(2) -0.0025(19) 0.0000(18) -0.0013(19)
C30 0.016(3) 0.020(3) 0.018(2) -0.0074(19) -0.0011(19) 0.005(2)
C31 0.015(3) 0.032(3) 0.013(2) -0.007(2) 0.0027(19) 0.003(2)
C32 0.015(3) 0.026(3) 0.013(2) -0.0015(19) 0.0038(19) -0.007(2)
C33 0.016(3) 0.018(2) 0.017(2) -0.0040(19) 0.0000(19) 0.000(2)
C34 0.023(3) 0.015(2) 0.015(2) 0.0030(18) -0.002(2) -0.002(2)
C35 0.013(2) 0.021(3) 0.018(2) 0.006(2) 0.0020(19) -0.005(2)
C36 0.008(2) 0.017(2) 0.015(2) -0.0049(19) -0.0010(18) -0.0032(18)
C37 0.017(3) 0.012(2) 0.017(2) 0.0004(18) 0.0007(19) 0.0019(19)
C38 0.011(2) 0.016(2) 0.020(2) 0.0012(19) 0.0028(19) 0.0042(19)
C39 0.012(2) 0.019(2) 0.014(2) 0.0031(18) 0.0023(18) 0.0019(19)
C40 0.015(2) 0.016(2) 0.009(2) 0.0021(17) 0.0014(17) 0.0012(19)
C41 0.015(2) 0.012(2) 0.009(2) 0.0013(17) 0.0013(17) -0.0051(18)
C42 0.016(2) 0.010(2) 0.013(2) -0.0008(17) 0.0019(18) 0.0005(18)
C43 0.018(3) 0.015(2) 0.014(2) 0.0001(18) 0.0003(19) -0.0021(19)
C44 0.019(3) 0.018(2) 0.020(2) -0.0043(19) 0.005(2) 0.002(2)
C45 0.011(2) 0.021(2) 0.018(2) -0.0002(19) 0.0032(18) 0.000(2)
C46 0.012(2) 0.013(2) 0.015(2) -0.0021(17) 0.0041(18) -0.0019(18)
C47 0.015(2) 0.017(2) 0.014(2) 0.0040(18) -0.0010(18) 0.0006(19)
C48 0.018(3) 0.012(2) 0.021(2) 0.0025(19) 0.002(2) -0.0034(19)
C49 0.012(2) 0.014(2) 0.026(3) -0.0055(19) -0.002(2) 0.0027(19)
C50 0.021(3) 0.019(3) 0.019(2) -0.0027(19) -0.006(2) -0.002(2)
C51 0.021(3) 0.016(2) 0.016(2) 0.0044(19) 0.0019(19) -0.002(2)
C52 0.015(2) 0.015(2) 0.014(2) 0.0036(18) -0.0035(18) -0.0010(19)
C53 0.017(3) 0.018(2) 0.022(2) 0.0036(19) 0.006(2) 0.002(2)
C54 0.018(3) 0.023(3) 0.035(3) 0.008(2) 0.010(2) -0.004(2)
C55 0.021(3) 0.009(2) 0.035(3) 0.006(2) -0.006(2) -0.005(2)
C56 0.018(3) 0.012(2) 0.027(3) -0.001(2) -0.005(2) 0.004(2)
C57 0.012(2) 0.016(2) 0.018(2) 0.0040(18) -0.0023(18) -0.0003(19)
C58 0.018(3) 0.014(2) 0.011(2) 0.0032(17) 0.0029(18) -0.0019(19)
C59 0.020(3) 0.017(2) 0.011(2) 0.0036(18) -0.0022(18) -0.001(2)
C60 0.026(3) 0.016(2) 0.012(2) 0.0027(18) -0.002(2) -0.004(2)
C61 0.022(3) 0.015(2) 0.017(2) 0.0051(18) 0.007(2) 0.001(2)
C62 0.012(2) 0.017(2) 0.018(2) 0.0037(18) 0.0011(19) -0.0008(19)
C63 0.015(2) 0.017(2) 0.014(2) 0.0053(18) -0.0006(18) -0.0037(19)
C64 0.012(2) 0.020(2) 0.012(2) 0.0027(18) 0.0017(18) -0.0012(19)
C65 0.013(2) 0.026(3) 0.016(2) 0.001(2) -0.0008(19) -0.005(2)
C66 0.016(3) 0.024(3) 0.019(2) 0.008(2) 0.000(2) 0.001(2)
C67 0.013(3) 0.037(3) 0.019(2) 0.006(2) -0.005(2) -0.002(2)
C68 0.018(3) 0.029(3) 0.020(3) 0.004(2) -0.003(2) -0.005(2)
C69 0.020(3) 0.022(3) 0.016(2) 0.0046(19) -0.003(2) -0.001(2)
C70 0.014(3) 0.019(3) 0.022(3) 0.007(2) -0.002(2) 0.000(2)
C71 0.018(3) 0.017(2) 0.021(2) -0.002(2) -0.005(2) -0.006(2)
C72 0.025(3) 0.014(2) 0.012(2) 0.0008(17) 0.0017(19) -0.001(2)

loop_
_atom_type_symbol
_atom_type_description
_atom_type_scat_dispersion_real
_atom_type_scat_dispersion_imag
_atom_type_scat_source
C C 0.0033 0.0016 'International Tables Vol C Tables 4.2.6.8 and 6.1.1.4'
H H 0.0000 0.0000 'International Tables Vol C Tables 4.2.6.8 and 6.1.1.4'
Br Br -0.2901 2.4595 'International Tables Vol C Tables 4.2.6.8 and 6.1.1.4'
N N 0.0061 0.0033 'International Tables Vol C Tables 4.2.6.8 and 6.1.1.4'
O O 0.0106 0.0060 'International Tables Vol C Tables 4.2.6.8 and 6.1.1.4'
P P 0.1023 0.0942 'International Tables Vol C Tables 4.2.6.8 and 6.1.1.4'
Re Re -1.0185 7.2310 'International Tables Vol C Tables 4.2.6.8 and 6.1.1.4'

loop_
_geom_angle_atom_site_label_1
_geom_angle_atom_site_label_2
_geom_angle_atom_site_label_3
_geom_angle
C36 Re1 C34 87.98(18)
C36 Re1 C35 89.37(18)
C34 Re1 C35 86.87(19)
C36 Re1 N2 94.38(16)
C34 Re1 N2 177.54(16)
C35 Re1 N2 93.84(17)
C36 Re1 N1 178.57(16)
C34 Re1 N1 93.38(16)
C35 Re1 N1 90.25(16)
N2 Re1 N1 84.27(13)
C36 Re1 P1 87.92(13)
C34 Re1 P1 91.44(14)
C35 Re1 P1 176.86(13)
N2 Re1 P1 87.95(10)
N1 Re1 P1 92.50(10)
C70 Re2 C72 89.13(19)
C70 Re2 C71 87.54(19)
C72 Re2 C71 87.42(19)
C70 Re2 N3 93.61(17)
C72 Re2 N3 177.25(16)
C71 Re2 N3 92.86(17)
C70 Re2 N4 177.87(17)
C72 Re2 N4 92.96(16)
C71 Re2 N4 92.13(17)
N3 Re2 N4 84.31(13)
C70 Re2 P2 88.55(14)
C72 Re2 P2 91.44(13)
C71 Re2 P2 175.95(14)
N3 Re2 P2 88.46(9)
N4 Re2 P2 91.81(10)
C16 P1 C22 103.6(2)
C16 P1 C28 104.0(2)
C22 P1 C28 106.0(2)
C16 P1 Re1 120.72(14)
C22 P1 Re1 111.80(15)
C28 P1 Re1 109.53(14)
C58 P2 C52 103.0(2)
C58 P2 C64 105.7(2)
C52 P2 C64 103.9(2)
C58 P2 Re2 111.80(15)
C52 P2 Re2 121.71(15)
C64 P2 Re2 109.35(14)
C1 N1 C4 106.0(4)
C1 N1 Re1 125.2(3)
C4 N1 Re1 128.7(3)
C9 N2 C6 106.2(4)
C9 N2 Re1 125.1(3)
C6 N2 Re1 128.7(3)
C37 N3 C40 106.3(4)
C37 N3 Re2 125.2(3)
C40 N3 Re2 128.4(3)
C45 N4 C42 106.0(4)
C45 N4 Re2 125.4(3)
C42 N4 Re2 128.5(3)
N1 C1 C2 112.0(4)
N1 C1 H1 124.0
C2 C1 H1 124.0
C3 C2 C1 106.3(4)
C3 C2 H2 126.8
C1 C2 H2 126.8
C2 C3 C4 106.8(4)
C2 C3 H3 126.6
C4 C3 H3 126.6
C5 C4 N1 124.9(4)
C5 C4 C3 126.2(4)
N1 C4 C3 108.9(4)
C4 C5 C6 126.8(4)
C4 C5 C10 116.8(4)
C6 C5 C10 116.3(4)
C5 C6 N2 125.1(4)
C5 C6 C7 126.4(4)
N2 C6 C7 108.4(4)
C8 C7 C6 107.3(4)
C8 C7 H7 126.3
C6 C7 H7 126.3
C7 C8 C9 105.9(4)
C7 C8 H8 127.1
C9 C8 H8 127.1
N2 C9 C8 112.2(4)
N2 C9 H9 123.9
C8 C9 H9 123.9
C11 C10 C15 118.8(4)
C11 C10 C5 120.0(4)
C15 C10 C5 121.2(4)
C10 C11 C12 120.8(4)
C10 C11 H11 119.6
C12 C11 H11 119.6
C13 C12 C11 119.0(4)
C13 C12 H12 120.5
C11 C12 H12 120.5
C12 C13 C14 122.2(4)
C12 C13 Br1 119.4(4)
C14 C13 Br1 118.4(3)
C15 C14 C13 117.7(4)
C15 C14 H14 121.1
C13 C14 H14 121.1
C14 C15 C10 121.6(4)
C14 C15 H15 119.2
C10 C15 H15 119.2
C17 C16 C21 118.1(4)
C17 C16 P1 120.0(3)
C21 C16 P1 121.9(4)
C18 C17 C16 120.7(4)
C18 C17 H17 119.6
C16 C17 H17 119.6
C19 C18 C17 120.3(5)
C19 C18 H18 119.9
C17 C18 H18 119.9
C20 C19 C18 119.8(5)
C20 C19 H19 120.1
C18 C19 H19 120.1
C21 C20 C19 120.4(5)
C21 C20 H20 119.8
C19 C20 H20 119.8
C20 C21 C16 120.7(5)
C20 C21 H21 119.6
C16 C21 H21 119.6
C23 C22 C27 118.5(4)
C23 C22 P1 117.7(3)
C27 C22 P1 123.7(4)
C24 C23 C22 120.9(4)
C24 C23 H23 119.5
C22 C23 H23 119.5
C23 C24 C25 120.0(4)
C23 C24 H24 120.0
C25 C24 H24 120.0
C26 C25 C24 119.9(4)
C26 C25 H25 120.1
C24 C25 H25 120.1
C25 C26 C27 120.6(4)
C25 C26 H26 119.7
C27 C26 H26 119.7
C26 C27 C22 120.0(4)
C26 C27 H27 120.0
C22 C27 H27 120.0
C29 C28 C33 119.3(4)
C29 C28 P1 122.2(4)
C33 C28 P1 118.4(3)
C28 C29 C30 119.6(4)
C28 C29 H29 120.2
C30 C29 H29 120.2
C31 C30 C29 120.7(4)
C31 C30 H30 119.6
C29 C30 H30 119.6
C30 C31 C32 120.2(4)
C30 C31 H31 119.9
C32 C31 H31 119.9
C31 C32 C33 119.3(4)
C31 C32 H32 120.3
C33 C32 H32 120.3
C28 C33 C32 120.9(4)
C28 C33 H33 119.6
C32 C33 H33 119.6
O1 C34 Re1 177.6(4)
O2 C35 Re1 178.0(4)
O3 C36 Re1 178.5(4)
N3 C37 C38 111.6(4)
N3 C37 H37 124.2
C38 C37 H37 124.2
C39 C38 C37 106.4(4)
C39 C38 H38 126.8
C37 C38 H38 126.8
C38 C39 C40 107.6(4)
C38 C39 H39 126.2
C40 C39 H39 126.2
C41 C40 N3 124.9(4)
C41 C40 C39 126.5(4)
N3 C40 C39 108.2(4)
C40 C41 C42 126.9(4)
C40 C41 C46 116.4(4)
C42 C41 C46 116.6(4)
N4 C42 C41 124.9(4)
N4 C42 C43 108.7(4)
C41 C42 C43 126.3(4)
C44 C43 C42 107.2(4)
C44 C43 H43 126.4
C42 C43 H43 126.4
C43 C44 C45 106.4(4)
C43 C44 H44 126.8
C45 C44 H44 126.8
N4 C45 C44 111.7(4)
N4 C45 H45 124.2
C44 C45 H45 124.2
C47 C46 C51 119.7(4)
C47 C46 C41 119.8(4)
C51 C46 C41 120.4(4)
C46 C47 C48 120.8(4)
C46 C47 H47 119.6
C48 C47 H47 119.6
C49 C48 C47 118.2(4)
C49 C48 H48 120.9
C47 C48 H48 120.9
C48 C49 C50 122.2(4)
C48 C49 Br2 119.1(4)
C50 C49 Br2 118.7(4)
C49 C50 C51 118.9(4)
C49 C50 H50 120.6
C51 C50 H50 120.6
C50 C51 C46 120.2(4)
C50 C51 H51 119.9
C46 C51 H51 119.9
C57 C52 C53 118.4(4)
C57 C52 P2 119.8(3)
C53 C52 P2 121.9(4)
C54 C53 C52 120.0(5)
C54 C53 H53 120.0
C52 C53 H53 120.0
C55 C54 C53 120.8(5)
C55 C54 H54 119.6
C53 C54 H54 119.6
C54 C55 C56 120.1(4)
C54 C55 H55 120.0
C56 C55 H55 120.0
C55 C56 C57 119.9(5)
C55 C56 H56 120.0
C57 C56 H56 120.0
C56 C57 C52 120.9(4)
C56 C57 H57 119.6
C52 C57 H57 119.6
C59 C58 C63 118.4(4)
C59 C58 P2 123.8(4)
C63 C58 P2 117.8(3)
C60 C59 C58 119.8(4)
C60 C59 H59 120.1
C58 C59 H59 120.1
C61 C60 C59 121.1(4)
C61 C60 H60 119.5
C59 C60 H60 119.5
C60 C61 C62 119.5(4)
C60 C61 H61 120.2
C62 C61 H61 120.2
C63 C62 C61 120.5(4)
C63 C62 H62 119.7
C61 C62 H62 119.7
C62 C63 C58 120.6(4)
C62 C63 H63 119.7
C58 C63 H63 119.7
C65 C64 C69 118.7(4)
C65 C64 P2 122.6(4)
C69 C64 P2 118.5(4)
C64 C65 C66 120.1(4)
C64 C65 H65 120.0
C66 C65 H65 120.0
C67 C66 C65 120.7(5)
C67 C66 H66 119.6
C65 C66 H66 119.6
C66 C67 C68 119.3(5)
C66 C67 H67 120.4
C68 C67 H67 120.4
C69 C68 C67 120.3(5)
C69 C68 H68 119.8
C67 C68 H68 119.8
C68 C69 C64 120.8(5)
C68 C69 H69 119.6
C64 C69 H69 119.6
O4 C70 Re2 177.8(4)
O5 C71 Re2 177.8(4)
O6 C72 Re2 178.3(4)

loop_
_geom_bond_atom_site_label_1
_geom_bond_atom_site_label_2
_geom_bond_distance
Re1 C36 1.923(5)
Re1 C34 1.932(5)
Re1 C35 1.941(5)
Re1 N2 2.164(4)
Re1 N1 2.166(4)
Re1 P1 2.5278(11)
Re2 C70 1.921(5)
Re2 C72 1.924(5)
Re2 C71 1.940(5)
Re2 N3 2.159(4)
Re2 N4 2.168(4)
Re2 P2 2.5248(11)
Br1 C13 1.906(4)
Br2 C49 1.911(5)
P1 C16 1.827(5)
P1 C22 1.831(5)
P1 C28 1.833(4)
P2 C58 1.827(5)
P2 C52 1.829(5)
P2 C64 1.833(5)
O1 C34 1.144(6)
O2 C35 1.152(5)
O3 C36 1.149(5)
O4 C70 1.150(6)
O5 C71 1.143(6)
O6 C72 1.151(6)
N1 C1 1.336(6)
N1 C4 1.398(6)
N2 C9 1.338(5)
N2 C6 1.394(5)
N3 C37 1.342(6)
N3 C40 1.405(6)
N4 C45 1.345(6)
N4 C42 1.394(6)
C1 C2 1.414(6)
C1 H1 0.9500
C2 C3 1.371(7)
C2 H2 0.9500
C3 C4 1.432(6)
C3 H3 0.9500
C4 C5 1.393(6)
C5 C6 1.394(6)
C5 C10 1.494(6)
C6 C7 1.429(6)
C7 C8 1.374(6)
C7 H7 0.9500
C8 C9 1.405(6)
C8 H8 0.9500
C9 H9 0.9500
C10 C11 1.388(6)
C10 C15 1.391(6)
C11 C12 1.389(7)
C11 H11 0.9500
C12 C13 1.372(6)
C12 H12 0.9500
C13 C14 1.393(6)
C14 C15 1.387(6)
C14 H14 0.9500
C15 H15 0.9500
C16 C17 1.396(6)
C16 C21 1.403(6)
C17 C18 1.385(6)
C17 H17 0.9500
C18 C19 1.382(7)
C18 H18 0.9500
C19 C20 1.380(7)
C19 H19 0.9500
C20 C21 1.379(7)
C20 H20 0.9500
C21 H21 0.9500
C22 C23 1.398(6)
C22 C27 1.400(6)
C23 C24 1.382(6)
C23 H23 0.9500
C24 C25 1.386(6)
C24 H24 0.9500
C25 C26 1.379(7)
C25 H25 0.9500
C26 C27 1.390(6)
C26 H26 0.9500
C27 H27 0.9500
C28 C29 1.388(6)
C28 C33 1.390(6)
C29 C30 1.396(6)
C29 H29 0.9500
C30 C31 1.376(7)
C30 H30 0.9500
C31 C32 1.383(7)
C31 H31 0.9500
C32 C33 1.393(6)
C32 H32 0.9500
C33 H33 0.9500
C37 C38 1.416(6)
C37 H37 0.9500
C38 C39 1.369(6)
C38 H38 0.9500
C39 C40 1.429(6)
C39 H39 0.9500
C40 C41 1.387(6)
C41 C42 1.401(6)
C41 C46 1.505(6)
C42 C43 1.422(6)
C43 C44 1.370(6)
C43 H43 0.9500
C44 C45 1.404(6)
C44 H44 0.9500
C45 H45 0.9500
C46 C47 1.379(6)
C46 C51 1.393(6)
C47 C48 1.396(6)
C47 H47 0.9500
C48 C49 1.378(6)
C48 H48 0.9500
C49 C50 1.380(7)
C50 C51 1.385(6)
C50 H50 0.9500
C51 H51 0.9500
C52 C57 1.396(6)
C52 C53 1.403(6)
C53 C54 1.391(7)
C53 H53 0.9500
C54 C55 1.369(7)
C54 H54 0.9500
C55 C56 1.384(7)
C55 H55 0.9500
C56 C57 1.387(6)
C56 H56 0.9500
C57 H57 0.9500
C58 C59 1.403(6)
C58 C63 1.405(6)
C59 C60 1.389(7)
C59 H59 0.9500
C60 C61 1.372(7)
C60 H60 0.9500
C61 C62 1.387(6)
C61 H61 0.9500
C62 C63 1.376(6)
C62 H62 0.9500
C63 H63 0.9500
C64 C65 1.391(6)
C64 C69 1.393(6)
C65 C66 1.391(6)
C65 H65 0.9500
C66 C67 1.377(7)
C66 H66 0.9500
C67 C68 1.389(7)
C67 H67 0.9500
C68 C69 1.377(7)
C68 H68 0.9500
C69 H69 0.9500

loop_
_geom_torsion_atom_site_label_1
_geom_torsion_atom_site_label_2
_geom_torsion_atom_site_label_3
_geom_torsion_atom_site_label_4
_geom_torsion
C4 N1 C1 C2 -1.0(5)
Re1 N1 C1 C2 175.7(3)
N1 C1 C2 C3 0.9(6)
C1 C2 C3 C4 -0.3(5)
C1 N1 C4 C5 -177.4(4)
Re1 N1 C4 C5 6.1(6)
C1 N1 C4 C3 0.8(5)
Re1 N1 C4 C3 -175.8(3)
C2 C3 C4 C5 177.9(4)
C2 C3 C4 N1 -0.3(5)
N1 C4 C5 C6 4.9(7)
C3 C4 C5 C6 -172.9(4)
N1 C4 C5 C10 -176.2(4)
C3 C4 C5 C10 6.0(6)
C4 C5 C6 N2 -4.6(7)
C10 C5 C6 N2 176.5(4)
C4 C5 C6 C7 170.8(4)
C10 C5 C6 C7 -8.1(6)
C9 N2 C6 C5 176.3(4)
Re1 N2 C6 C5 -6.7(6)
C9 N2 C6 C7 0.2(5)
Re1 N2 C6 C7 177.2(3)
C5 C6 C7 C8 -175.5(4)
N2 C6 C7 C8 0.5(5)
C6 C7 C8 C9 -1.0(5)
C6 N2 C9 C8 -0.8(5)
Re1 N2 C9 C8 -178.0(3)
C7 C8 C9 N2 1.1(5)
C4 C5 C10 C11 83.3(5)
C6 C5 C10 C11 -97.7(5)
C4 C5 C10 C15 -98.1(5)
C6 C5 C10 C15 80.9(5)
C15 C10 C11 C12 0.3(7)
C5 C10 C11 C12 179.0(4)
C10 C11 C12 C13 0.5(7)
C11 C12 C13 C14 -0.9(7)
C11 C12 C13 Br1 179.1(4)
C12 C13 C14 C15 0.5(7)
Br1 C13 C14 C15 -179.5(3)
C13 C14 C15 C10 0.4(7)
C11 C10 C15 C14 -0.8(7)
C5 C10 C15 C14 -179.4(4)
C22 P1 C16 C17 169.7(4)
C28 P1 C16 C17 -79.6(4)
Re1 P1 C16 C17 43.7(4)
C22 P1 C16 C21 -11.7(4)
C28 P1 C16 C21 99.0(4)
Re1 P1 C16 C21 -137.7(3)
C21 C16 C17 C18 0.6(7)
P1 C16 C17 C18 179.3(3)
C16 C17 C18 C19 0.4(7)
C17 C18 C19 C20 -0.7(7)
C18 C19 C20 C21 -0.1(8)
C19 C20 C21 C16 1.1(8)
C17 C16 C21 C20 -1.4(7)
P1 C16 C21 C20 180.0(4)
C16 P1 C22 C23 -64.8(4)
C28 P1 C22 C23 -174.0(3)
Re1 P1 C22 C23 66.7(4)
C16 P1 C22 C27 118.4(4)
C28 P1 C22 C27 9.3(5)
Re1 P1 C22 C27 -110.1(4)
C27 C22 C23 C24 2.2(7)
P1 C22 C23 C24 -174.8(3)
C22 C23 C24 C25 -0.2(7)
C23 C24 C25 C26 -1.4(7)
C24 C25 C26 C27 0.9(7)
C25 C26 C27 C22 1.2(7)
C23 C22 C27 C26 -2.7(7)
P1 C22 C27 C26 174.1(4)
C16 P1 C28 C29 13.1(4)
C22 P1 C28 C29 122.0(4)
Re1 P1 C28 C29 -117.2(4)
C16 P1 C28 C33 -171.3(4)
C22 P1 C28 C33 -62.4(4)
Re1 P1 C28 C33 58.4(4)
C33 C28 C29 C30 -0.7(7)
P1 C28 C29 C30 174.8(3)
C28 C29 C30 C31 2.3(7)
C29 C30 C31 C32 -1.7(7)
C30 C31 C32 C33 -0.5(7)
C29 C28 C33 C32 -1.5(7)
P1 C28 C33 C32 -177.1(3)
C31 C32 C33 C28 2.1(7)
C40 N3 C37 C38 0.9(5)
Re2 N3 C37 C38 179.0(3)
N3 C37 C38 C39 -1.2(5)
C37 C38 C39 C40 1.0(5)
C37 N3 C40 C41 -172.9(4)
Re2 N3 C40 C41 9.1(6)
C37 N3 C40 C39 -0.2(5)
Re2 N3 C40 C39 -178.3(3)
C38 C39 C40 C41 172.0(4)
C38 C39 C40 N3 -0.5(5)
N3 C40 C41 C42 4.3(7)
C39 C40 C41 C42 -167.0(4)
N3 C40 C41 C46 -177.3(4)
C39 C40 C41 C46 11.4(6)
C45 N4 C42 C41 177.1(4)
Re2 N4 C42 C41 -7.4(6)
C45 N4 C42 C43 -0.4(5)
Re2 N4 C42 C43 175.1(3)
C40 C41 C42 N4 -5.2(7)
C46 C41 C42 N4 176.5(4)
C40 C41 C42 C43 171.9(4)
C46 C41 C42 C43 -6.5(7)
N4 C42 C43 C44 -0.1(5)
C41 C42 C43 C44 -177.5(4)
C42 C43 C44 C45 0.5(5)
C42 N4 C45 C44 0.7(5)
Re2 N4 C45 C44 -175.0(3)
C43 C44 C45 N4 -0.8(5)
C40 C41 C46 C47 95.3(5)
C42 C41 C46 C47 -86.1(5)
C40 C41 C46 C51 -83.4(5)
C42 C41 C46 C51 95.1(5)
C51 C46 C47 C48 -0.6(7)
C41 C46 C47 C48 -179.3(4)
C46 C47 C48 C49 -0.3(7)
C47 C48 C49 C50 0.9(7)
C47 C48 C49 Br2 179.5(3)
C48 C49 C50 C51 -0.5(7)
Br2 C49 C50 C51 -179.1(4)
C49 C50 C51 C46 -0.5(7)
C47 C46 C51 C50 1.0(7)
C41 C46 C51 C50 179.7(4)
C58 P2 C52 C57 -170.7(4)
C64 P2 C52 C57 79.2(4)
Re2 P2 C52 C57 -44.4(4)
C58 P2 C52 C53 10.5(4)
C64 P2 C52 C53 -99.7(4)
Re2 P2 C52 C53 136.7(3)
C57 C52 C53 C54 0.6(7)
P2 C52 C53 C54 179.5(4)
C52 C53 C54 C55 -0.2(8)
C53 C54 C55 C56 -0.6(8)
C54 C55 C56 C57 1.0(7)
C55 C56 C57 C52 -0.6(7)
C53 C52 C57 C56 -0.2(7)
P2 C52 C57 C56 -179.1(3)
C52 P2 C58 C59 -116.3(4)
C64 P2 C58 C59 -7.5(4)
Re2 P2 C58 C59 111.4(4)
C52 P2 C58 C63 65.2(4)
C64 P2 C58 C63 173.9(3)
Re2 P2 C58 C63 -67.1(4)
C63 C58 C59 C60 2.1(7)
P2 C58 C59 C60 -176.4(3)
C58 C59 C60 C61 -2.7(7)
C59 C60 C61 C62 1.8(7)
C60 C61 C62 C63 -0.3(7)
C61 C62 C63 C58 -0.2(7)
C59 C58 C63 C62 -0.7(7)
P2 C58 C63 C62 177.9(3)
C58 P2 C64 C65 -120.8(4)
C52 P2 C64 C65 -12.7(4)
Re2 P2 C64 C65 118.6(4)
C58 P2 C64 C69 63.3(4)
C52 P2 C64 C69 171.4(4)
Re2 P2 C64 C69 -57.3(4)
C69 C64 C65 C66 1.5(7)
P2 C64 C65 C66 -174.4(3)
C64 C65 C66 C67 -2.9(7)
C65 C66 C67 C68 1.6(7)
C66 C67 C68 C69 1.1(7)
C67 C68 C69 C64 -2.5(7)
C65 C64 C69 C68 1.2(7)
P2 C64 C69 C68 177.2(4)
